data_1541838
loop_
_publ_author_name
'Ferguson, R.B.'
'Hawthorne, F.C.'
'Grice, J.D.'

_publ_section_title
;
 The crystal structure of tantalite, ixiolite and wodginite from Bernic
 Lake, Manitoba. II. Wodginite
;
_journal_name_full 'Canadian Mineralogist'
_journal_page_first 550
_journal_page_last 560
_journal_volume 14
_journal_year 1976
_chemical_formula_sum 'Mn1.12 Nb0.22 O8 Sn0.57 Ta2.03 Ti0.063'
_chemical_name_systematic
;
Mn (Sn0.57 Ta0.25 Mn0.12 Ti0.063) (Ta1.78 Nb0.22) O8
;
_space_group_IT_number 15
_symmetry_space_group_name_Hall '-C 2yc'
_symmetry_space_group_name_H-M 'C 1 2/c 1'
_cell_angle_alpha 90
_cell_angle_beta 91.1
_cell_angle_gamma 90
_cell_formula_units_Z 4
_cell_length_a 9.489
_cell_length_b 11.429
_cell_length_c 5.105
_cell_volume 553.534
_citation_journal_id_ASTM CAMIA6
_cod_data_source_file Ferguson_CAMIA6_1976_1616.cif
_cod_data_source_block Mn1.12Nb0.22O8Sn0.57Ta2.03Ti0.063
_cod_original_cell_volume 553.5341
_cod_database_code 1541838

loop_
_symmetry_equiv_pos_as_xyz
x,y,z
-x,y,-z+1/2
-x,-y,-z
x,-y,z-1/2
x+1/2,y+1/2,z
-x+1/2,y+1/2,-z+1/2
-x+1/2,-y+1/2,-z
x+1/2,-y+1/2,z-1/2

loop_
_atom_site_label
_atom_site_type_symbol
_atom_site_fract_x
_atom_site_fract_y
_atom_site_fract_z
_atom_site_occupancy
_atom_site_U_iso_or_equiv
Nb1 Nb+5 0.2498 0.4131 0.2472 0.109 0.0
O4 O-2 0.1161 0.1834 0.5758 1 0.0
O3 O-2 0.1215 0.301 0.0984 1 0.0
O2 O-2 0.1453 0.4505 0.5597 1 0.0
Ti1 Ti+4 0 0.1689 0.25 0.063 0.0
Mn2 Mn+2 0 0.1689 0.25 0.12 0.0
Ta2 Ta+5 0.2498 0.4131 0.2472 0.891 0.0
Ta1 Ta+5 0 0.1689 0.25 0.25 0.0
O1 O-2 0.1334 0.0577 0.0833 1 0.0
Mn1 Mn+2 0 0.6575 0.25 1 0.0
Sn1 Sn+4 0 0.1689 0.25 0.567 0.0
